data_4335740
loop_
_publ_author_name
'S\'onia Barroso'
'Filipe Madeira'
'Maria Jos\'e Calhorda'
'M. Jo\~ao Ferreira'
'M. Teresa Duarte'
'Ana M. Martins'

_publ_contact_author_address 'Av. Rovisco Pais, 1049-001 Lisboa, Portugal'
_publ_contact_author_email ana.martins@ist.utl.pt
_publ_contact_author_fax (+351)218464457
_publ_contact_author_name 'A. M. Martins'
_publ_section_title
;
 Toward the Understanding of Radical Reactions: Experimental and
 Computational Studies of Titanium(III) Diamine Bis(phenolate) Complexes
;
_journal_name_full 'Inorganic Chemistry'
_journal_page_first 9427
_journal_page_last 9439
_journal_paper_doi 10.1021/ic401008y
_journal_volume 52
_journal_year 2013
_chemical_formula_moiety 'C34 H54 Cl2 N2 O2 Ti'
_chemical_formula_sum 'C34 H54 Cl2 N2 O2 Ti'
_chemical_formula_weight 641.59
_chemical_properties_physical 'air-sensitive, moisture-sensitive'
_space_group_IT_number 126
_symmetry_cell_setting tetragonal
_symmetry_Int_Tables_number 126
_symmetry_space_group_name_Hall '-P 4a 2bc'
_symmetry_space_group_name_H-M 'P 4/n n c :2'
_atom_sites_solution_hydrogens geom
_atom_sites_solution_primary direct
_atom_sites_solution_secondary difmap
_audit_creation_method SHELXL-97
_cell_angle_alpha 90.00
_cell_angle_beta 90.00
_cell_angle_gamma 90.00
_cell_formula_units_Z 16
_cell_length_a 24.7045(9)
_cell_length_b 24.7045(9)
_cell_length_c 30.7712(16)
_cell_measurement_reflns_used 9343
_cell_measurement_temperature 150(2)
_cell_measurement_theta_max 24.16
_cell_measurement_theta_min 2.33
_cell_volume 18780.0(14)
_computing_cell_refinement 'Bruker SAINT'
_computing_data_collection 'Bruker APEX2'
_computing_data_reduction 'Bruker SAINT'
_computing_molecular_graphics 'Bruker SHELXTL'
_computing_publication_material 'Bruker SHELXTL'
_computing_structure_refinement 'SHELXL-97 (Sheldrick, 2008)'
_computing_structure_solution 'SHELXS-97 (Sheldrick, 2008)'
_diffrn_ambient_temperature 150(2)
_diffrn_measured_fraction_theta_full 0.997
_diffrn_measured_fraction_theta_max 0.997
_diffrn_measurement_device_type 'Bruker APEX-II CCD'
_diffrn_measurement_method '\f and \w scans'
_diffrn_radiation_monochromator graphite
_diffrn_radiation_probe x-ray
_diffrn_radiation_type MoK\a
_diffrn_radiation_wavelength 0.71073
_diffrn_reflns_av_R_equivalents 0.0775
_diffrn_reflns_av_sigmaI/netI 0.0249
_diffrn_reflns_limit_h_max 29
_diffrn_reflns_limit_h_min -29
_diffrn_reflns_limit_k_max 29
_diffrn_reflns_limit_k_min -29
_diffrn_reflns_limit_l_max 36
_diffrn_reflns_limit_l_min -36
_diffrn_reflns_number 326034
_diffrn_reflns_theta_full 25.06
_diffrn_reflns_theta_max 25.06
_diffrn_reflns_theta_min 1.17
_diffrn_source 'fine-focus sealed tube'
_exptl_absorpt_coefficient_mu 0.319
_exptl_absorpt_correction_T_max 0.9688
_exptl_absorpt_correction_T_min 0.8830
_exptl_absorpt_correction_type multi-scan
_exptl_absorpt_process_details SADABS
_exptl_crystal_colour orange
_exptl_crystal_density_diffrn 0.908
_exptl_crystal_description prism
_exptl_crystal_F_000 5504
_exptl_crystal_recrystallization_method C6D6
_exptl_crystal_size_max 0.40
_exptl_crystal_size_mid 0.40
_exptl_crystal_size_min 0.10
_platon_squeeze_details
;
;
_refine_diff_density_max 0.988
_refine_diff_density_min -0.496
_refine_diff_density_rms 0.066
_refine_ls_extinction_method none
_refine_ls_goodness_of_fit_ref 1.072
_refine_ls_hydrogen_treatment constr
_refine_ls_matrix_type full
_refine_ls_number_parameters 379
_refine_ls_number_reflns 8327
_refine_ls_number_restraints 18
_refine_ls_restrained_S_all 1.118
_refine_ls_R_factor_all 0.0728
_refine_ls_R_factor_gt 0.0591
_refine_ls_shift/su_max 0.000
_refine_ls_shift/su_mean 0.000
_refine_ls_structure_factor_coef Fsqd
_refine_ls_weighting_details 'calc w=1/[\s^2^(Fo^2^)+(0.0816P)^2^+25.7308P] where P=(Fo^2^+2Fc^2^)/3'
_refine_ls_weighting_scheme calc
_refine_ls_wR_factor_gt 0.1584
_refine_ls_wR_factor_ref 0.1649
_reflns_number_gt 6791
_reflns_number_total 8327
_reflns_threshold_expression >2\s(I)
_cod_data_source_file ic401008y_si_002_5.cif
_cod_data_source_block 9
_cod_original_sg_symbol_H-M 'P 4/n n c'
_cod_database_code 4335740

loop_
_symmetry_equiv_pos_as_xyz
'x, y, z'
'x, -y+1/2, -z+1/2'
'-x+1/2, -y+1/2, z'
'-x+1/2, y, -z+1/2'
'y, x, -z+1/2'
'y, -x+1/2, z'
'-y+1/2, x, z'
'-y+1/2, -x+1/2, -z+1/2'
'-x, -y, -z'
'-x, y-1/2, z-1/2'
'x-1/2, y-1/2, -z'
'x-1/2, -y, z-1/2'
'-y, -x, z-1/2'
'-y, x-1/2, -z'
'y-1/2, -x, -z'
'y-1/2, x-1/2, z-1/2'

loop_
_atom_site_label
_atom_site_type_symbol
_atom_site_fract_x
_atom_site_fract_y
_atom_site_fract_z
_atom_site_U_iso_or_equiv
_atom_site_adp_type
_atom_site_occupancy
_atom_site_symmetry_multiplicity
_atom_site_calc_flag
_atom_site_refinement_flags
_atom_site_disorder_assembly
_atom_site_disorder_group
Ti1 Ti 0.236376(19) 0.49519(2) 0.022021(16) 0.01772(15) Uani 1 1 d . B .
Cl1 Cl 0.17055(3) 0.43773(3) 0.04817(2) 0.02692(19) Uani 1 1 d . . .
Cl2 Cl 0.18441(3) 0.56510(3) -0.00613(3) 0.0324(2) Uani 1 1 d . . .
O2 O 0.24250(8) 0.46530(8) -0.03258(6) 0.0238(4) Uani 1 1 d . . .
O1 O 0.24393(7) 0.53201(7) 0.07334(6) 0.0203(4) Uani 1 1 d . . .
N1 N 0.31397(10) 0.53807(10) 0.00488(8) 0.0253(6) Uani 1 1 d . B .
N2 N 0.29943(10) 0.43318(10) 0.04406(9) 0.0287(6) Uani 1 1 d . . .
C27 C 0.31967(13) 0.54892(12) -0.04273(9) 0.0271(7) Uani 1 1 d . . .
H27A H 0.3558 0.5631 -0.0474 0.033 Uiso 1 1 calc R . .
H27B H 0.2945 0.5777 -0.0500 0.033 Uiso 1 1 calc R . .
C26 C 0.31114(12) 0.50406(12) -0.07520(9) 0.0241(6) Uani 1 1 d . . .
C31 C 0.20235(12) 0.56590(13) 0.15752(10) 0.0288(7) Uani 1 1 d . . .
C25 C 0.34076(12) 0.50626(12) -0.11345(9) 0.0265(7) Uani 1 1 d . . .
H25 H 0.3702 0.5296 -0.1154 0.032 Uiso 1 1 calc R . .
C23 C 0.28309(12) 0.43966(12) -0.14452(9) 0.0250(6) Uani 1 1 d . . .
H23 H 0.2734 0.4184 -0.1682 0.030 Uiso 1 1 calc R . .
C12 C 0.25315(12) 0.58957(12) 0.13629(9) 0.0262(6) Uani 1 1 d . . .
C22 C 0.25238(12) 0.43496(11) -0.10653(9) 0.0240(6) Uani 1 1 d . . .
C11 C 0.26916(11) 0.57294(12) 0.09435(9) 0.0237(6) Uani 1 1 d . . .
C24 C 0.32698(12) 0.47388(12) -0.14922(10) 0.0255(6) Uani 1 1 d . . .
C21 C 0.26849(11) 0.46753(12) -0.07114(9) 0.0220(6) Uani 1 1 d . . .
C16 C 0.31017(14) 0.60000(15) 0.07244(10) 0.0366(8) Uani 1 1 d . . .
C17 C 0.31732(15) 0.59406(14) 0.02427(10) 0.0383(9) Uani 1 1 d . . .
H17A H 0.3524 0.6091 0.0167 0.046 Uiso 1 1 calc R . .
H17B H 0.2901 0.6163 0.0102 0.046 Uiso 1 1 calc R . .
C13 C 0.28366(14) 0.63037(15) 0.15590(10) 0.0370(8) Uani 1 1 d . . .
H13 H 0.2746 0.6409 0.1840 0.044 Uiso 1 1 calc R . .
C62 C 0.33913(15) 0.44127(15) -0.22686(11) 0.0405(8) Uani 1 1 d . . .
H62A H 0.3015 0.4480 -0.2325 0.061 Uiso 1 1 calc R . .
H62B H 0.3437 0.4046 -0.2172 0.061 Uiso 1 1 calc R . .
H62C H 0.3596 0.4469 -0.2530 0.061 Uiso 1 1 calc R . .
C61 C 0.35907(13) 0.48006(13) -0.19153(10) 0.0321(7) Uani 1 1 d . . .
C51 C 0.20065(13) 0.40024(14) -0.10512(10) 0.0324(7) Uani 1 1 d . . .
C4 C 0.29051(16) 0.37814(13) 0.02645(13) 0.0464(9) Uani 1 1 d . B .
H4A H 0.2856 0.3802 -0.0045 0.070 Uiso 1 1 calc R . .
H4B H 0.2588 0.3627 0.0395 0.070 Uiso 1 1 calc R . .
H4C H 0.3213 0.3559 0.0328 0.070 Uiso 1 1 calc R . .
C33 C 0.19052(15) 0.59385(17) 0.20161(11) 0.0458(9) Uani 1 1 d . . .
H33A H 0.1876 0.6322 0.1973 0.069 Uiso 1 1 calc R . .
H33B H 0.2195 0.5864 0.2215 0.069 Uiso 1 1 calc R . .
H33C H 0.1572 0.5802 0.2133 0.069 Uiso 1 1 calc R . .
C53 C 0.15217(14) 0.43874(18) -0.09951(13) 0.0512(10) Uani 1 1 d . . .
H53A H 0.1567 0.4595 -0.0734 0.077 Uiso 1 1 calc R . .
H53B H 0.1194 0.4180 -0.0977 0.077 Uiso 1 1 calc R . .
H53C H 0.1502 0.4628 -0.1240 0.077 Uiso 1 1 calc R . .
C52 C 0.20094(15) 0.35978(15) -0.06761(12) 0.0449(9) Uani 1 1 d . . .
H52A H 0.2062 0.3787 -0.0407 0.067 Uiso 1 1 calc R . .
H52B H 0.2298 0.3343 -0.0717 0.067 Uiso 1 1 calc R . .
H52C H 0.1670 0.3409 -0.0668 0.067 Uiso 1 1 calc R . .
C15 C 0.33893(16) 0.64088(17) 0.09370(12) 0.0525(11) Uani 1 1 d . . .
H15 H 0.3669 0.6583 0.0791 0.063 Uiso 1 1 calc R . .
C34 C 0.20873(19) 0.50492(16) 0.16587(14) 0.0558(11) Uani 1 1 d . . .
H34A H 0.1765 0.4912 0.1794 0.084 Uiso 1 1 calc R . .
H34B H 0.2392 0.4989 0.1846 0.084 Uiso 1 1 calc R . .
H34C H 0.2145 0.4866 0.1388 0.084 Uiso 1 1 calc R . .
C64 C 0.41880(14) 0.46944(19) -0.18373(12) 0.0520(10) Uani 1 1 d . . .
H64A H 0.4320 0.4938 -0.1619 0.078 Uiso 1 1 calc R . .
H64B H 0.4385 0.4750 -0.2103 0.078 Uiso 1 1 calc R . .
H64C H 0.4237 0.4328 -0.1741 0.078 Uiso 1 1 calc R . .
C32 C 0.15320(14) 0.57586(17) 0.12856(12) 0.0461(10) Uani 1 1 d . . .
H32A H 0.1494 0.6140 0.1234 0.069 Uiso 1 1 calc R . .
H32B H 0.1213 0.5624 0.1427 0.069 Uiso 1 1 calc R . .
H32C H 0.1580 0.5574 0.1014 0.069 Uiso 1 1 calc R . .
C54 C 0.19227(15) 0.36833(16) -0.14730(11) 0.0446(9) Uani 1 1 d . . .
H54A H 0.1595 0.3476 -0.1453 0.067 Uiso 1 1 calc R . .
H54B H 0.2224 0.3444 -0.1518 0.067 Uiso 1 1 calc R . .
H54C H 0.1897 0.3930 -0.1713 0.067 Uiso 1 1 calc R . .
C1 C 0.36025(13) 0.50591(17) 0.02191(14) 0.0512(11) Uani 1 1 d . . .
H1A H 0.3924 0.5146 0.0053 0.061 Uiso 1 1 calc R A 1
H1B H 0.3669 0.5161 0.0519 0.061 Uiso 1 1 calc R A 1
C14 C 0.32685(16) 0.65598(17) 0.13566(11) 0.0496(10) Uani 1 1 d . . .
C41 C 0.3587(2) 0.7016(2) 0.15811(13) 0.0652(14) Uani 1 1 d . . .
C2 C 0.35133(16) 0.45006(18) 0.01993(17) 0.0373(10) Uani 0.80 1 d P B 1
H2A H 0.3820 0.4314 0.0326 0.045 Uiso 0.80 1 calc PR B 1
H2B H 0.3486 0.4391 -0.0103 0.045 Uiso 0.80 1 calc PR B 1
C63 C 0.3518(2) 0.53794(15) -0.20873(12) 0.0572(12) Uani 1 1 d . . .
H63A H 0.3141 0.5449 -0.2136 0.086 Uiso 1 1 calc R . .
H63B H 0.3712 0.5419 -0.2356 0.086 Uiso 1 1 calc R . .
H63C H 0.3656 0.5632 -0.1878 0.086 Uiso 1 1 calc R . .
C42 C 0.3462(3) 0.7082(3) 0.2029(2) 0.154(3) Uani 1 1 d U . .
H42A H 0.3507 0.6742 0.2176 0.231 Uiso 1 1 calc R . .
H42B H 0.3094 0.7201 0.2059 0.231 Uiso 1 1 calc R . .
H42C H 0.3701 0.7346 0.2154 0.231 Uiso 1 1 calc R . .
C3 C 0.3036(2) 0.4282(2) 0.09059(14) 0.0742(16) Uani 1 1 d . B .
H3A H 0.3097 0.4632 0.1031 0.111 Uiso 1 1 calc R . .
H3B H 0.3333 0.4047 0.0977 0.111 Uiso 1 1 calc R . .
H3C H 0.2707 0.4132 0.1019 0.111 Uiso 1 1 calc R . .
C43 C 0.4192(3) 0.6910(4) 0.1505(3) 0.152(3) Uani 1 1 d U . .
H43A H 0.4260 0.6882 0.1198 0.228 Uiso 1 1 calc R . .
H43B H 0.4294 0.6579 0.1645 0.228 Uiso 1 1 calc R . .
H43C H 0.4399 0.7204 0.1623 0.228 Uiso 1 1 calc R . .
C44 C 0.3545(4) 0.7529(3) 0.1319(2) 0.148(3) Uani 1 1 d U . .
H44A H 0.3638 0.7455 0.1022 0.222 Uiso 1 1 calc R . .
H44B H 0.3789 0.7795 0.1434 0.222 Uiso 1 1 calc R . .
H44C H 0.3181 0.7664 0.1333 0.222 Uiso 1 1 calc R . .
C5 C 0.3499(5) 0.4611(6) 0.0524(5) 0.020(3) Uani 0.20 1 d P B 2
H5A H 0.3794 0.4354 0.0505 0.024 Uiso 0.20 1 calc PR B 2
H5B H 0.3493 0.4753 0.0818 0.024 Uiso 0.20 1 calc PR B 2

loop_
_atom_site_aniso_label
_atom_site_aniso_U_11
_atom_site_aniso_U_22
_atom_site_aniso_U_33
_atom_site_aniso_U_23
_atom_site_aniso_U_13
_atom_site_aniso_U_12
Ti1 0.0150(3) 0.0190(3) 0.0192(3) 0.0002(2) 0.00084(19) -0.00210(19)
Cl1 0.0206(4) 0.0257(4) 0.0345(4) 0.0022(3) 0.0047(3) -0.0054(3)
Cl2 0.0303(4) 0.0282(4) 0.0386(4) 0.0082(3) -0.0060(3) 0.0030(3)
O2 0.0208(10) 0.0301(11) 0.0204(10) -0.0028(8) 0.0022(8) -0.0075(9)
O1 0.0183(10) 0.0217(10) 0.0209(10) -0.0014(8) 0.0008(8) -0.0038(8)
N1 0.0238(13) 0.0313(14) 0.0208(12) 0.0005(10) 0.0032(10) -0.0096(11)
N2 0.0208(13) 0.0237(13) 0.0418(16) -0.0025(11) -0.0036(11) 0.0007(10)
C27 0.0327(17) 0.0287(16) 0.0199(15) -0.0030(12) 0.0069(12) -0.0123(13)
C26 0.0228(15) 0.0237(15) 0.0257(15) -0.0020(12) 0.0018(12) -0.0023(12)
C31 0.0281(16) 0.0352(17) 0.0233(15) -0.0072(13) 0.0043(12) -0.0072(14)
C25 0.0259(16) 0.0271(16) 0.0267(16) -0.0028(12) 0.0061(12) -0.0071(12)
C23 0.0262(15) 0.0238(15) 0.0252(15) -0.0052(12) -0.0016(12) 0.0038(12)
C12 0.0251(15) 0.0330(16) 0.0205(14) 0.0013(12) -0.0025(12) -0.0041(13)
C22 0.0233(14) 0.0234(15) 0.0254(14) -0.0050(12) -0.0001(12) -0.0011(12)
C11 0.0214(15) 0.0285(16) 0.0213(14) -0.0001(12) -0.0038(11) -0.0068(12)
C24 0.0274(16) 0.0241(15) 0.0250(15) -0.0022(12) 0.0034(12) 0.0027(12)
C21 0.0198(14) 0.0249(15) 0.0213(14) 0.0000(12) 0.0039(11) -0.0002(11)
C16 0.0354(18) 0.048(2) 0.0260(17) -0.0082(15) 0.0026(14) -0.0202(16)
C17 0.045(2) 0.042(2) 0.0278(17) -0.0121(15) 0.0110(15) -0.0311(17)
C13 0.044(2) 0.048(2) 0.0187(15) -0.0076(14) 0.0007(14) -0.0196(17)
C62 0.049(2) 0.045(2) 0.0276(17) -0.0116(15) 0.0138(15) -0.0059(17)
C61 0.0397(18) 0.0321(17) 0.0243(16) -0.0040(13) 0.0103(14) -0.0043(14)
C51 0.0270(16) 0.0431(19) 0.0272(16) -0.0090(14) 0.0018(13) -0.0093(14)
C4 0.054(2) 0.0239(17) 0.061(2) -0.0074(16) -0.0097(19) 0.0156(16)
C33 0.041(2) 0.072(3) 0.0242(17) -0.0113(17) 0.0103(15) -0.0163(19)
C53 0.0252(18) 0.073(3) 0.055(2) -0.024(2) 0.0002(16) -0.0014(18)
C52 0.047(2) 0.047(2) 0.041(2) -0.0065(17) 0.0013(16) -0.0299(18)
C15 0.053(2) 0.070(3) 0.0340(19) -0.0176(19) 0.0135(17) -0.040(2)
C34 0.076(3) 0.041(2) 0.051(2) 0.0077(18) 0.029(2) -0.007(2)
C64 0.035(2) 0.084(3) 0.036(2) -0.006(2) 0.0153(16) -0.002(2)
C32 0.0270(18) 0.072(3) 0.039(2) -0.0207(19) 0.0025(15) 0.0001(17)
C54 0.039(2) 0.058(2) 0.0370(19) -0.0163(17) 0.0056(16) -0.0222(18)
C1 0.0162(16) 0.073(3) 0.065(3) 0.032(2) -0.0013(16) -0.0020(17)
C14 0.055(2) 0.064(3) 0.0297(18) -0.0120(17) 0.0032(17) -0.032(2)
C41 0.072(3) 0.081(3) 0.043(2) -0.024(2) 0.007(2) -0.045(3)
C2 0.016(2) 0.044(3) 0.052(3) 0.000(2) 0.0015(19) 0.0047(18)
C63 0.098(3) 0.036(2) 0.037(2) 0.0020(16) 0.031(2) -0.001(2)
C42 0.184(6) 0.198(7) 0.080(4) -0.070(4) 0.036(4) -0.138(5)
C3 0.107(4) 0.073(3) 0.043(2) -0.004(2) -0.030(2) 0.057(3)
C43 0.098(5) 0.202(7) 0.157(6) -0.111(5) 0.015(4) -0.071(5)
C44 0.220(7) 0.104(5) 0.119(5) -0.023(4) -0.008(5) -0.097(5)
C5 0.010(6) 0.028(8) 0.022(8) -0.007(6) -0.007(6) -0.001(6)

loop_
_atom_type_symbol
_atom_type_description
_atom_type_scat_dispersion_real
_atom_type_scat_dispersion_imag
_atom_type_scat_source
C C 0.0033 0.0016 'International Tables Vol C Tables 4.2.6.8 and 6.1.1.4'
H H 0.0000 0.0000 'International Tables Vol C Tables 4.2.6.8 and 6.1.1.4'
N N 0.0061 0.0033 'International Tables Vol C Tables 4.2.6.8 and 6.1.1.4'
O O 0.0106 0.0060 'International Tables Vol C Tables 4.2.6.8 and 6.1.1.4'
Cl Cl 0.1484 0.1585 'International Tables Vol C Tables 4.2.6.8 and 6.1.1.4'
Ti Ti 0.2776 0.4457 'International Tables Vol C Tables 4.2.6.8 and 6.1.1.4'

loop_
_geom_angle_atom_site_label_1
_geom_angle_atom_site_label_2
_geom_angle_atom_site_label_3
_geom_angle
O1 Ti1 O2 167.74(9)
O1 Ti1 N1 83.20(8)
O2 Ti1 N1 84.55(9)
O1 Ti1 N2 90.43(9)
O2 Ti1 N2 86.91(9)
N1 Ti1 N2 78.75(9)
O1 Ti1 Cl1 94.41(6)
O2 Ti1 Cl1 97.45(6)
N1 Ti1 Cl1 166.46(7)
N2 Ti1 Cl1 87.97(7)
O1 Ti1 Cl2 90.49(7)
O2 Ti1 Cl2 90.19(7)
N1 Ti1 Cl2 91.91(7)
N2 Ti1 Cl2 170.44(7)
Cl1 Ti1 Cl2 101.45(3)
C21 O2 Ti1 145.55(18)
C11 O1 Ti1 146.13(18)
C1 N1 C27 111.6(3)
C1 N1 C17 108.0(3)
C27 N1 C17 102.6(2)
C1 N1 Ti1 108.69(19)
C27 N1 Ti1 113.18(17)
C17 N1 Ti1 112.66(18)
C3 N2 C5 78.6(7)
C3 N2 C4 107.2(3)
C5 N2 C4 129.1(6)
C3 N2 C2 116.3(3)
C4 N2 C2 101.3(3)
C3 N2 Ti1 113.7(2)
C5 N2 Ti1 108.6(6)
C4 N2 Ti1 113.9(2)
C2 N2 Ti1 104.1(2)
N1 C27 C26 120.3(2)
N1 C27 H27A 107.3
C26 C27 H27A 107.3
N1 C27 H27B 107.3
C26 C27 H27B 107.3
H27A C27 H27B 106.9
C25 C26 C21 120.0(3)
C25 C26 C27 117.4(3)
C21 C26 C27 121.5(3)
C32 C31 C12 110.0(3)
C32 C31 C34 109.7(3)
C12 C31 C34 111.2(3)
C32 C31 C33 106.8(3)
C12 C31 C33 111.0(3)
C34 C31 C33 108.0(3)
C26 C25 C24 121.0(3)
C26 C25 H25 119.5
C24 C25 H25 119.5
C24 C23 C22 124.3(3)
C24 C23 H23 117.8
C22 C23 H23 117.8
C13 C12 C11 117.0(3)
C13 C12 C31 122.3(3)
C11 C12 C31 120.6(3)
C23 C22 C21 116.4(3)
C23 C22 C51 121.3(3)
C21 C22 C51 122.0(3)
O1 C11 C16 117.7(3)
O1 C11 C12 121.7(3)
C16 C11 C12 120.6(3)
C23 C24 C25 117.2(3)
C23 C24 C61 123.8(3)
C25 C24 C61 119.0(3)
O2 C21 C26 117.7(2)
O2 C21 C22 121.4(2)
C26 C21 C22 120.9(3)
C11 C16 C15 119.5(3)
C11 C16 C17 121.2(3)
C15 C16 C17 118.3(3)
C16 C17 N1 118.3(3)
C16 C17 H17A 107.7
N1 C17 H17A 107.7
C16 C17 H17B 107.7
N1 C17 H17B 107.7
H17A C17 H17B 107.1
C14 C13 C12 123.4(3)
C14 C13 H13 118.3
C12 C13 H13 118.3
C61 C62 H62A 109.5
C61 C62 H62B 109.5
H62A C62 H62B 109.5
C61 C62 H62C 109.5
H62A C62 H62C 109.5
H62B C62 H62C 109.5
C64 C61 C62 108.5(3)
C64 C61 C24 110.6(3)
C62 C61 C24 112.0(3)
C64 C61 C63 109.2(3)
C62 C61 C63 107.5(3)
C24 C61 C63 109.0(3)
C52 C51 C54 107.7(3)
C52 C51 C53 108.9(3)
C54 C51 C53 107.9(3)
C52 C51 C22 112.5(3)
C54 C51 C22 112.0(3)
C53 C51 C22 107.7(3)
N2 C4 H4A 109.5
N2 C4 H4B 109.5
H4A C4 H4B 109.5
N2 C4 H4C 109.5
H4A C4 H4C 109.5
H4B C4 H4C 109.5
C31 C33 H33A 109.5
C31 C33 H33B 109.5
H33A C33 H33B 109.5
C31 C33 H33C 109.5
H33A C33 H33C 109.5
H33B C33 H33C 109.5
C51 C53 H53A 109.5
C51 C53 H53B 109.5
H53A C53 H53B 109.5
C51 C53 H53C 109.5
H53A C53 H53C 109.5
H53B C53 H53C 109.5
C51 C52 H52A 109.5
C51 C52 H52B 109.5
H52A C52 H52B 109.5
C51 C52 H52C 109.5
H52A C52 H52C 109.5
H52B C52 H52C 109.5
C14 C15 C16 121.6(3)
C14 C15 H15 119.2
C16 C15 H15 119.2
C31 C34 H34A 109.5
C31 C34 H34B 109.5
H34A C34 H34B 109.5
C31 C34 H34C 109.5
H34A C34 H34C 109.5
H34B C34 H34C 109.5
C61 C64 H64A 109.5
C61 C64 H64B 109.5
H64A C64 H64B 109.5
C61 C64 H64C 109.5
H64A C64 H64C 109.5
H64B C64 H64C 109.5
C31 C32 H32A 109.5
C31 C32 H32B 109.5
H32A C32 H32B 109.5
C31 C32 H32C 109.5
H32A C32 H32C 109.5
H32B C32 H32C 109.5
C51 C54 H54A 109.5
C51 C54 H54B 109.5
H54A C54 H54B 109.5
C51 C54 H54C 109.5
H54A C54 H54C 109.5
H54B C54 H54C 109.5
C2 C1 N1 113.0(3)
C5 C1 N1 119.5(6)
C2 C1 H1A 109.0
C5 C1 H1A 130.2
N1 C1 H1A 109.0
C2 C1 H1B 109.0
C5 C1 H1B 67.6
N1 C1 H1B 109.0
H1A C1 H1B 107.8
C15 C14 C13 117.7(3)
C15 C14 C41 120.6(3)
C13 C14 C41 121.7(3)
C42 C41 C44 114.1(6)
C42 C41 C43 112.3(6)
C44 C41 C43 97.4(6)
C42 C41 C14 114.0(4)
C44 C41 C14 109.9(4)
C43 C41 C14 107.7(4)
C1 C2 N2 112.2(3)
C1 C2 H2A 109.2
N2 C2 H2A 109.2
C1 C2 H2B 109.2
N2 C2 H2B 109.2
H2A C2 H2B 107.9
C61 C63 H63A 109.5
C61 C63 H63B 109.5
H63A C63 H63B 109.5
C61 C63 H63C 109.5
H63A C63 H63C 109.5
H63B C63 H63C 109.5
C41 C42 H42A 109.5
C41 C42 H42B 109.5
H42A C42 H42B 109.5
C41 C42 H42C 109.5
H42A C42 H42C 109.5
H42B C42 H42C 109.5
N2 C3 H3A 109.5
N2 C3 H3B 109.5
H3A C3 H3B 109.5
N2 C3 H3C 109.5
H3A C3 H3C 109.5
H3B C3 H3C 109.5
C41 C43 H43A 109.5
C41 C43 H43B 109.5
H43A C43 H43B 109.5
C41 C43 H43C 109.5
H43A C43 H43C 109.5
H43B C43 H43C 109.5
C41 C44 H44A 109.5
C41 C44 H44B 109.5
H44A C44 H44B 109.5
C41 C44 H44C 109.5
H44A C44 H44C 109.5
H44B C44 H44C 109.5
N2 C5 C1 113.2(9)
N2 C5 H5A 108.9
C1 C5 H5A 108.9
N2 C5 H5B 108.9
C1 C5 H5B 108.9
H5A C5 H5B 107.7

loop_
_geom_bond_atom_site_label_1
_geom_bond_atom_site_label_2
_geom_bond_distance
Ti1 O1 1.8321(19)
Ti1 O2 1.8415(19)
Ti1 N1 2.253(2)
Ti1 N2 2.287(3)
Ti1 Cl1 2.3037(8)
Ti1 Cl2 2.3199(9)
O2 C21 1.350(3)
O1 C11 1.352(3)
N1 C1 1.488(4)
N1 C27 1.496(4)
N1 C17 1.509(4)
N2 C3 1.441(5)
N2 C5 1.448(13)
N2 C4 1.480(4)
N2 C2 1.539(5)
C27 C26 1.507(4)
C27 H27A 0.9700
C27 H27B 0.9700
C26 C25 1.387(4)
C26 C21 1.393(4)
C31 C32 1.526(5)
C31 C12 1.531(4)
C31 C34 1.536(5)
C31 C33 1.550(4)
C25 C24 1.403(4)
C25 H25 0.9300
C23 C24 1.382(4)
C23 C22 1.398(4)
C23 H23 0.9300
C12 C13 1.396(4)
C12 C11 1.411(4)
C22 C21 1.411(4)
C22 C51 1.540(4)
C11 C16 1.389(4)
C24 C61 1.532(4)
C16 C15 1.397(5)
C16 C17 1.500(4)
C17 H17A 0.9700
C17 H17B 0.9700
C13 C14 1.388(5)
C13 H13 0.9300
C62 C61 1.531(4)
C62 H62A 0.9600
C62 H62B 0.9600
C62 H62C 0.9600
C61 C64 1.518(5)
C61 C63 1.535(5)
C51 C52 1.527(5)
C51 C54 1.533(4)
C51 C53 1.539(5)
C4 H4A 0.9600
C4 H4B 0.9600
C4 H4C 0.9600
C33 H33A 0.9600
C33 H33B 0.9600
C33 H33C 0.9600
C53 H53A 0.9600
C53 H53B 0.9600
C53 H53C 0.9600
C52 H52A 0.9600
C52 H52B 0.9600
C52 H52C 0.9600
C15 C14 1.377(5)
C15 H15 0.9300
C34 H34A 0.9600
C34 H34B 0.9600
C34 H34C 0.9600
C64 H64A 0.9600
C64 H64B 0.9600
C64 H64C 0.9600
C32 H32A 0.9600
C32 H32B 0.9600
C32 H32C 0.9600
C54 H54A 0.9600
C54 H54B 0.9600
C54 H54C 0.9600
C1 C2 1.399(6)
C1 C5 1.473(15)
C1 H1A 0.9700
C1 H1B 0.9700
C14 C41 1.539(5)
C41 C42 1.422(7)
C41 C44 1.507(9)
C41 C43 1.534(9)
C2 H2A 0.9700
C2 H2B 0.9700
C63 H63A 0.9600
C63 H63B 0.9600
C63 H63C 0.9600
C42 H42A 0.9600
C42 H42B 0.9600
C42 H42C 0.9600
C3 H3A 0.9600
C3 H3B 0.9600
C3 H3C 0.9600
C43 H43A 0.9600
C43 H43B 0.9600
C43 H43C 0.9600
C44 H44A 0.9600
C44 H44B 0.9600
C44 H44C 0.9600
C5 H5A 0.9700
C5 H5B 0.9700

loop_
_geom_torsion_atom_site_label_1
_geom_torsion_atom_site_label_2
_geom_torsion_atom_site_label_3
_geom_torsion_atom_site_label_4
_geom_torsion
O1 Ti1 O2 C21 -13.2(7)
N1 Ti1 O2 C21 -11.9(3)
N2 Ti1 O2 C21 -90.9(3)
Cl1 Ti1 O2 C21 -178.4(3)
Cl2 Ti1 O2 C21 80.0(3)
O2 Ti1 O1 C11 16.7(6)
N1 Ti1 O1 C11 15.4(3)
N2 Ti1 O1 C11 94.0(3)
Cl1 Ti1 O1 C11 -178.0(3)
Cl2 Ti1 O1 C11 -76.5(3)
O1 Ti1 N1 C1 85.2(2)
O2 Ti1 N1 C1 -94.5(2)
N2 Ti1 N1 C1 -6.6(2)
Cl1 Ti1 N1 C1 4.7(4)
Cl2 Ti1 N1 C1 175.5(2)
O1 Ti1 N1 C27 -150.2(2)
O2 Ti1 N1 C27 30.1(2)
N2 Ti1 N1 C27 118.0(2)
Cl1 Ti1 N1 C27 129.3(3)
Cl2 Ti1 N1 C27 -59.94(19)
O1 Ti1 N1 C17 -34.4(2)
O2 Ti1 N1 C17 145.9(2)
N2 Ti1 N1 C17 -126.2(2)
Cl1 Ti1 N1 C17 -114.9(3)
Cl2 Ti1 N1 C17 55.9(2)
O1 Ti1 N2 C3 25.8(3)
O2 Ti1 N2 C3 -166.1(3)
N1 Ti1 N2 C3 108.8(3)
Cl1 Ti1 N2 C3 -68.5(3)
O1 Ti1 N2 C5 -59.6(7)
O2 Ti1 N2 C5 108.4(7)
N1 Ti1 N2 C5 23.4(7)
Cl1 Ti1 N2 C5 -154.0(7)
O1 Ti1 N2 C4 149.0(2)
O2 Ti1 N2 C4 -42.9(2)
N1 Ti1 N2 C4 -128.0(2)
Cl1 Ti1 N2 C4 54.6(2)
O1 Ti1 N2 C2 -101.6(2)
O2 Ti1 N2 C2 66.4(2)
N1 Ti1 N2 C2 -18.6(2)
Cl1 Ti1 N2 C2 164.0(2)
C1 N1 C27 C26 72.8(4)
C17 N1 C27 C26 -171.9(3)
Ti1 N1 C27 C26 -50.2(3)
N1 C27 C26 C25 -148.8(3)
N1 C27 C26 C21 42.9(4)
C21 C26 C25 C24 3.0(5)
C27 C26 C25 C24 -165.5(3)
C32 C31 C12 C13 118.8(3)
C34 C31 C12 C13 -119.4(4)
C33 C31 C12 C13 0.9(4)
C32 C31 C12 C11 -57.2(4)
C34 C31 C12 C11 64.5(4)
C33 C31 C12 C11 -175.2(3)
C24 C23 C22 C21 -0.5(4)
C24 C23 C22 C51 173.8(3)
Ti1 O1 C11 C16 -6.4(5)
Ti1 O1 C11 C12 170.8(2)
C13 C12 C11 O1 176.8(3)
C31 C12 C11 O1 -6.9(4)
C13 C12 C11 C16 -6.1(5)
C31 C12 C11 C16 170.2(3)
C22 C23 C24 C25 -0.8(5)
C22 C23 C24 C61 -177.8(3)
C26 C25 C24 C23 -0.4(4)
C26 C25 C24 C61 176.7(3)
Ti1 O2 C21 C26 4.9(5)
Ti1 O2 C21 C22 -173.7(2)
C25 C26 C21 O2 177.1(3)
C27 C26 C21 O2 -14.9(4)
C25 C26 C21 C22 -4.3(4)
C27 C26 C21 C22 163.6(3)
C23 C22 C21 O2 -178.4(3)
C51 C22 C21 O2 7.3(4)
C23 C22 C21 C26 3.0(4)
C51 C22 C21 C26 -171.2(3)
O1 C11 C16 C15 -177.1(3)
C12 C11 C16 C15 5.7(5)
O1 C11 C16 C17 14.8(5)
C12 C11 C16 C17 -162.4(3)
C11 C16 C17 N1 -44.7(5)
C15 C16 C17 N1 147.1(4)
C1 N1 C17 C16 -65.2(4)
C27 N1 C17 C16 176.8(3)
Ti1 N1 C17 C16 54.8(4)
C11 C12 C13 C14 2.4(5)
C31 C12 C13 C14 -173.8(4)
C23 C24 C61 C64 -124.9(3)
C25 C24 C61 C64 58.2(4)
C23 C24 C61 C62 -3.7(4)
C25 C24 C61 C62 179.3(3)
C23 C24 C61 C63 115.1(4)
C25 C24 C61 C63 -61.9(4)
C23 C22 C51 C52 127.9(3)
C21 C22 C51 C52 -58.1(4)
C23 C22 C51 C54 6.4(4)
C21 C22 C51 C54 -179.6(3)
C23 C22 C51 C53 -112.1(3)
C21 C22 C51 C53 61.9(4)
C11 C16 C15 C14 -1.5(7)
C17 C16 C15 C14 166.9(4)
C27 N1 C1 C2 -90.3(4)
C17 N1 C1 C2 157.7(3)
Ti1 N1 C1 C2 35.2(4)
C27 N1 C1 C5 -137.2(7)
C17 N1 C1 C5 110.8(8)
Ti1 N1 C1 C5 -11.7(8)
C16 C15 C14 C13 -2.1(7)
C16 C15 C14 C41 -179.3(4)
C12 C13 C14 C15 1.6(7)
C12 C13 C14 C41 178.7(4)
C15 C14 C41 C42 -172.7(6)
C13 C14 C41 C42 10.2(8)
C15 C14 C41 C44 57.7(7)
C13 C14 C41 C44 -119.3(6)
C15 C14 C41 C43 -47.3(7)
C13 C14 C41 C43 135.6(6)
C5 C1 C2 N2 52.8(8)
N1 C1 C2 N2 -56.3(5)
C3 N2 C2 C1 -80.5(4)
C5 N2 C2 C1 -57.1(9)
C4 N2 C2 C1 163.7(4)
Ti1 N2 C2 C1 45.3(4)
C3 N2 C5 C1 -147.9(10)
C4 N2 C5 C1 109.1(9)
C2 N2 C5 C1 53.4(8)
Ti1 N2 C5 C1 -36.5(11)
C2 C1 C5 N2 -58.6(8)
N1 C1 C5 N2 33.9(13)

loop_
_platon_squeeze_void_nr
_platon_squeeze_void_average_x
_platon_squeeze_void_average_y
_platon_squeeze_void_average_z
_platon_squeeze_void_volume
_platon_squeeze_void_count_electrons
_platon_squeeze_void_content
1 -0.003 -0.003 -0.002 5323 198 ' '
2 0.250 0.250 0.750 182 17 ' '
3 0.250 0.750 0.500 162 3 ' '
4 0.250 0.750 1.000 161 3 ' '
5 0.750 0.750 0.250 182 17 ' '
6 0.750 0.250 0.000 162 3 ' '
7 0.750 0.250 0.500 161 3 ' '
